data_1541172
loop_
_publ_author_name
'Riebe, H.J.'
'Keller, H.L.'

_publ_section_title
;
 Darstellung und Kristallstruktur von Hg Pb2 O (O H) Br3
;
_journal_name_full 'Zeitschrift fuer Anorganische und Allgemeine Chemie'
_journal_page_first 191
_journal_page_last 198
_journal_volume 574
_journal_year 1989
_chemical_formula_sum 'Br3 H Hg O2 Pb2'
_chemical_name_systematic 'Hg Pb2 O (O H) Br3'
_space_group_IT_number 41
_symmetry_space_group_name_Hall 'A 2 -2ab'
_symmetry_space_group_name_H-M 'A e a 2'
_cell_angle_alpha 90
_cell_angle_beta 90
_cell_angle_gamma 90
_cell_formula_units_Z 8
_cell_length_a 14.652
_cell_length_b 14.6491
_cell_length_c 7.782
_cell_volume 1670.318
_citation_journal_id_ASTM ZAACAB
_cod_data_source_file Riebe_ZAACAB_1989_413.cif
_cod_data_source_block H1Br3Hg1O2Pb2
_cod_original_sg_symbol_H-M 'A b a 2'
_cod_original_formula_sum 'H1 Br3 Hg1 O2 Pb2'
_cod_database_code 1541172

loop_
_symmetry_equiv_pos_as_xyz
x,y,z
-x,-y,z
-x+1/2,y+1/2,z
x+1/2,-y+1/2,z
x,y+1/2,z+1/2
-x,-y+1/2,z+1/2
-x+1/2,y+1,z+1/2
x+1/2,-y+1,z+1/2

loop_
_atom_site_label
_atom_site_type_symbol
_atom_site_fract_x
_atom_site_fract_y
_atom_site_fract_z
_atom_site_occupancy
_atom_site_U_iso_or_equiv
Br1 Br-1 0.2565 0.2746 0.3604 1 0.0
Pb1 Pb+2 0.4025 0.9155 0.13172 1 0.0
O2 O-2 0.4259 0.9365 0.8259 1 0.0
Br2 Br-1 0.5116 0.2083 0.4864 1 0.0
Hg1 Hg+2 0.3598 0.1612 0.2441 1 0.0
Br3 Br-1 0.2896 0.121 0.4827 1 0.0
Pb2 Pb+2 0.4106 0.0989 0.8054 1 0.0
O1 O-2 0.4343 0.0706 0.0852 1 0.0
